data_7015939
loop_
_publ_author_name
'Raatikainen, Kari'
'Huuskonen, Juhani'
'Rissanen, Kari'

_publ_section_title
;
 Discriminating octahedral transition metal ions: highly selective
 tripodal tris-(2,2'-bipyridine) functionalized piperazine cyclophane
 receptor for Cu(2+) ions.
;
_journal_issue 21
_journal_name_full 'Dalton transactions (Cambridge, England : 2003)'
_journal_page_first 5706
_journal_page_last 5710
_journal_paper_doi 10.1039/c1dt10406c
_journal_volume 40
_journal_year 2011
_chemical_absolute_configuration unk
_chemical_compound_source 'synthesis as described'
_chemical_formula_moiety 'C72 H71 Fe N15 O9, 2(O4 S), O26'
_chemical_formula_sum 'C72 H71 Fe N15 O43 S2'
_chemical_formula_weight 1954.41
_chemical_name_systematic
;
?
;
_space_group_IT_number 9
_symmetry_cell_setting monoclinic
_symmetry_Int_Tables_number 9
_symmetry_space_group_name_Hall 'C -2yc'
_symmetry_space_group_name_H-M 'C 1 c 1'
_atom_sites_solution_hydrogens geom
_atom_sites_solution_primary direct
_atom_sites_solution_secondary difmap
_audit_creation_date 2010-06-03T09:46:51-00:00
_audit_creation_method 'WinGX routine CIF_UPDATE'
_cell_angle_alpha 90
_cell_angle_beta 101.1260(10)
_cell_angle_gamma 90
_cell_formula_units_Z 4
_cell_length_a 13.8873(2)
_cell_length_b 24.0212(3)
_cell_length_c 31.2772(4)
_cell_measurement_reflns_used 12562
_cell_measurement_temperature 123(2)
_cell_measurement_theta_max 28.283
_cell_measurement_theta_min 0.407
_cell_measurement_wavelength 0.71073
_cell_volume 10237.6(2)
_computing_cell_refinement 'HKL Scalepack (Otwinowski & Minor 1997)'
_computing_data_collection 'Collect (Bruker AXS BV, 1997-2004)'
_computing_data_reduction 'HKL Denzo and Scalepack (Otwinowski & Minor 1997)'
_computing_molecular_graphics 'Ortep-3 for Windows (Farrugia, 1997)'
_computing_publication_material 'WinGX publication routines (Farrugia, 1999)'
_computing_structure_refinement 'SHELXL-97 (Sheldrick, 2008)'
_diffrn_ambient_temperature 123(2)
_diffrn_detector 'CCD plate'
_diffrn_detector_area_resol_mean 9
_diffrn_measured_fraction_theta_full 0.995
_diffrn_measured_fraction_theta_max 0.995
_diffrn_measurement_device '95mm CCD camera on \k-goniostat'
_diffrn_measurement_device_type KappaCCD
_diffrn_measurement_method 'CCD rotation images, thick slices'
_diffrn_orient_matrix_type 'by Bruker AXS Collect from scalepack cell'
_diffrn_orient_matrix_UB_11 -0.130878E-1
_diffrn_orient_matrix_UB_12 -0.17558E-2
_diffrn_orient_matrix_UB_13 0.303094E-1
_diffrn_orient_matrix_UB_21 -0.722109E-1
_diffrn_orient_matrix_UB_22 0.4171E-3
_diffrn_orient_matrix_UB_23 -0.118803E-1
_diffrn_orient_matrix_UB_31 -0.1716E-3
_diffrn_orient_matrix_UB_32 -0.415908E-1
_diffrn_orient_matrix_UB_33 -0.13987E-2
_diffrn_radiation_monochromator graphite
_diffrn_radiation_probe x-ray
_diffrn_radiation_type MoK\a
_diffrn_radiation_wavelength 0.71073
_diffrn_reflns_av_R_equivalents 0.0325
_diffrn_reflns_av_unetI/netI 0.0433
_diffrn_reflns_limit_h_max 18
_diffrn_reflns_limit_h_min -18
_diffrn_reflns_limit_k_max 31
_diffrn_reflns_limit_k_min -24
_diffrn_reflns_limit_l_max 40
_diffrn_reflns_limit_l_min -41
_diffrn_reflns_number 64949
_diffrn_reflns_theta_full 28.17
_diffrn_reflns_theta_max 28.17
_diffrn_reflns_theta_min 1.33
_diffrn_source 'Enraf Nonius FR590'
_exptl_absorpt_coefficient_mu 0.278
_exptl_absorpt_correction_type none
_exptl_crystal_colour red
_exptl_crystal_density_diffrn 1.268
_exptl_crystal_density_method 'not measured'
_exptl_crystal_description prism
_exptl_crystal_F_000 4040
_exptl_crystal_size_max 0.3
_exptl_crystal_size_mid 0.25
_exptl_crystal_size_min 0.25
_refine_diff_density_max 1.186
_refine_diff_density_min -1.51
_refine_diff_density_rms 0.209
_refine_ls_abs_structure_details 'Flack H D (1983), Acta Cryst. A39, 876-881'
_refine_ls_abs_structure_Flack 0.028(15)
_refine_ls_extinction_method none
_refine_ls_goodness_of_fit_ref 1.088
_refine_ls_hydrogen_treatment constr
_refine_ls_matrix_type full
_refine_ls_number_parameters 1250
_refine_ls_number_reflns 23401
_refine_ls_number_restraints 16
_refine_ls_restrained_S_all 1.09
_refine_ls_R_factor_all 0.091
_refine_ls_R_factor_gt 0.0778
_refine_ls_shift/su_max 0
_refine_ls_shift/su_mean 0
_refine_ls_structure_factor_coef Fsqd
_refine_ls_weighting_details 'calc w=1/[\s^2^(Fo^2^)+(0.1678P)^2^+10.0128P] where P=(Fo^2^+2Fc^2^)/3'
_refine_ls_weighting_scheme calc
_refine_ls_wR_factor_gt 0.2163
_refine_ls_wR_factor_ref 0.232
_reflns_number_gt 20814
_reflns_number_total 23401
_reflns_threshold_expression >2\s(I)
_cod_data_source_file c1dt10406c.txt
_cod_data_source_block V1
_cod_original_sg_symbol_H-M 'C c'
_cod_database_code 7015939

loop_
_symmetry_equiv_pos_as_xyz
'x, y, z'
'x, -y, z+1/2'
'x+1/2, y+1/2, z'
'x+1/2, -y+1/2, z+1/2'

loop_
_atom_site_label
_atom_site_type_symbol
_atom_site_fract_x
_atom_site_fract_y
_atom_site_fract_z
_atom_site_U_iso_or_equiv
_atom_site_adp_type
_atom_site_occupancy
_atom_site_symmetry_multiplicity
_atom_site_calc_flag
_atom_site_refinement_flags
_atom_site_disorder_assembly
_atom_site_disorder_group
Fe Fe 0.73332(3) 0.06973(2) 0.364346(18) 0.02366(13) Uani 1 1 d . . .
C1 C 0.4739(3) -0.11395(15) 0.15415(12) 0.0231(7) Uani 1 1 d . . .
C2 C 0.4535(3) -0.13219(16) 0.11069(13) 0.0270(8) Uani 1 1 d . . .
H2 H 0.4981 -0.1564 0.1004 0.032 Uiso 1 1 calc R . .
C3 C 0.3691(3) -0.11517(17) 0.08286(14) 0.0303(8) Uani 1 1 d . . .
H3 H 0.3553 -0.1286 0.0537 0.036 Uiso 1 1 calc R . .
C4 C 0.3042(3) -0.07881(17) 0.09676(15) 0.0297(8) Uani 1 1 d . . .
H4 H 0.2468 -0.067 0.0772 0.036 Uiso 1 1 calc R . .
C5 C 0.3239(3) -0.05936(16) 0.14015(13) 0.0247(7) Uani 1 1 d . . .
C6 C 0.4072(3) -0.07834(15) 0.16847(13) 0.0222(7) Uani 1 1 d . . .
C7 C 0.2560(3) -0.01748(16) 0.15470(14) 0.0254(7) Uani 1 1 d . . .
H7A H 0.2002 -0.0101 0.1305 0.03 Uiso 1 1 calc R . .
H7B H 0.2295 -0.0331 0.1794 0.03 Uiso 1 1 calc R . .
N8 N 0.3071(2) 0.03519(13) 0.16831(11) 0.0243(6) Uani 1 1 d . . .
C9 C 0.2411(3) 0.07387(16) 0.18463(14) 0.0249(7) Uani 1 1 d . . .
H9A H 0.2147 0.056 0.2085 0.03 Uiso 1 1 calc R . .
H9B H 0.1853 0.0832 0.1609 0.03 Uiso 1 1 calc R . .
C10 C 0.2957(3) 0.12656(16) 0.20135(13) 0.0241(7) Uani 1 1 d . . .
H10A H 0.2506 0.1524 0.2124 0.029 Uiso 1 1 calc R . .
H10B H 0.3501 0.1174 0.2258 0.029 Uiso 1 1 calc R . .
N11 N 0.3360(2) 0.15408(13) 0.16545(10) 0.0216(6) Uani 1 1 d . . .
H11 H 0.2833 0.162 0.143 0.026 Uiso 1 1 calc R . .
C12 C 0.4018(3) 0.11344(15) 0.14791(13) 0.0239(7) Uani 1 1 d . . .
H12A H 0.4269 0.1306 0.1235 0.029 Uiso 1 1 calc R . .
H12B H 0.4585 0.1037 0.1711 0.029 Uiso 1 1 calc R . .
C13 C 0.3441(3) 0.06175(16) 0.13235(13) 0.0251(7) Uani 1 1 d . . .
H13A H 0.2882 0.0716 0.1088 0.03 Uiso 1 1 calc R . .
H13B H 0.3866 0.0353 0.1203 0.03 Uiso 1 1 calc R . .
C14 C 0.3844(3) 0.20862(15) 0.18104(12) 0.0227(7) Uani 1 1 d . . .
H14A H 0.3335 0.2345 0.1874 0.027 Uiso 1 1 calc R . .
H14B H 0.4314 0.202 0.2087 0.027 Uiso 1 1 calc R . .
C15 C 0.4380(3) 0.23614(15) 0.14930(13) 0.0220(7) Uani 1 1 d . . .
C16 C 0.3925(3) 0.24609(17) 0.10643(13) 0.0264(7) Uani 1 1 d . . .
H16 H 0.3268 0.2341 0.0966 0.032 Uiso 1 1 calc R . .
C17 C 0.4415(3) 0.27338(18) 0.07762(14) 0.0299(8) Uani 1 1 d . . .
H17 H 0.4094 0.2802 0.0484 0.036 Uiso 1 1 calc R . .
C18 C 0.5383(3) 0.29065(18) 0.09224(14) 0.0294(8) Uani 1 1 d . . .
H18 H 0.5724 0.3089 0.0727 0.035 Uiso 1 1 calc R . .
C19 C 0.5854(3) 0.28137(16) 0.13503(13) 0.0249(7) Uani 1 1 d . . .
C20 C 0.5346(3) 0.25567(16) 0.16363(13) 0.0229(7) Uani 1 1 d . . .
C21 C 0.6929(3) 0.29752(16) 0.15028(14) 0.0277(8) Uani 1 1 d . . .
H21A H 0.7169 0.3168 0.1264 0.033 Uiso 1 1 calc R . .
H21B H 0.6989 0.3235 0.1752 0.033 Uiso 1 1 calc R . .
N22 N 0.7529(2) 0.24802(14) 0.16340(12) 0.0261(6) Uani 1 1 d . . .
C23 C 0.8549(3) 0.26475(15) 0.18141(14) 0.0252(7) Uani 1 1 d . . .
H23A H 0.8556 0.2917 0.2054 0.03 Uiso 1 1 calc R . .
H23B H 0.8835 0.2832 0.1585 0.03 Uiso 1 1 calc R . .
C24 C 0.9156(3) 0.21450(16) 0.19823(13) 0.0251(7) Uani 1 1 d . . .
H24A H 0.9839 0.2262 0.21 0.03 Uiso 1 1 calc R . .
H24B H 0.8887 0.1971 0.2221 0.03 Uiso 1 1 calc R . .
N25 N 0.9148(2) 0.17290(13) 0.16236(11) 0.0221(6) Uani 1 1 d . . .
H25 H 0.9407 0.19 0.1404 0.026 Uiso 1 1 calc R . .
C26 C 0.8097(3) 0.15698(17) 0.14382(14) 0.0267(7) Uani 1 1 d . . .
H26A H 0.7801 0.1386 0.1665 0.032 Uiso 1 1 calc R . .
H26B H 0.8076 0.1306 0.1194 0.032 Uiso 1 1 calc R . .
C27 C 0.7525(3) 0.20929(17) 0.12785(14) 0.0280(8) Uani 1 1 d . . .
H27A H 0.7821 0.2272 0.105 0.034 Uiso 1 1 calc R . .
H27B H 0.6839 0.1992 0.1148 0.034 Uiso 1 1 calc R . .
C28 C 0.9804(3) 0.12422(15) 0.17950(12) 0.0226(7) Uani 1 1 d . . .
H28A H 0.9619 0.1105 0.2067 0.027 Uiso 1 1 calc R . .
H28B H 1.0491 0.1374 0.1869 0.027 Uiso 1 1 calc R . .
C29 C 0.9747(3) 0.07620(16) 0.14763(13) 0.0234(7) Uani 1 1 d . . .
C30 C 0.9793(3) 0.08492(18) 0.10386(14) 0.0270(8) Uani 1 1 d . . .
H30 H 0.9851 0.1217 0.0936 0.032 Uiso 1 1 calc R . .
C31 C 0.9754(3) 0.04093(19) 0.07555(14) 0.0300(8) Uani 1 1 d . . .
H31 H 0.9792 0.0474 0.046 0.036 Uiso 1 1 calc R . .
C32 C 0.9659(3) -0.01385(19) 0.09045(14) 0.0307(8) Uani 1 1 d . . .
H32 H 0.9633 -0.0443 0.0709 0.037 Uiso 1 1 calc R . .
C33 C 0.9603(3) -0.02329(17) 0.13414(13) 0.0256(7) Uani 1 1 d . . .
C34 C 0.9673(3) 0.02199(16) 0.16234(13) 0.0243(7) Uani 1 1 d . . .
C35 C 0.9442(3) -0.08112(17) 0.14985(15) 0.0274(8) Uani 1 1 d . . .
H35A H 0.9445 -0.108 0.1259 0.033 Uiso 1 1 calc R . .
H35B H 0.9985 -0.091 0.1741 0.033 Uiso 1 1 calc R . .
N36 N 0.8500(2) -0.08480(14) 0.16475(11) 0.0244(6) Uani 1 1 d . . .
C37 C 0.8372(3) -0.14033(16) 0.18229(13) 0.0255(7) Uani 1 1 d . . .
H37A H 0.895 -0.1496 0.2051 0.031 Uiso 1 1 calc R . .
H37B H 0.8325 -0.1683 0.1587 0.031 Uiso 1 1 calc R . .
C38 C 0.7452(3) -0.14254(16) 0.20160(13) 0.0255(7) Uani 1 1 d . . .
H38A H 0.7379 -0.1801 0.2135 0.031 Uiso 1 1 calc R . .
H38B H 0.7503 -0.1153 0.2257 0.031 Uiso 1 1 calc R . .
N39 N 0.6571(2) -0.12920(13) 0.16678(10) 0.0226(6) Uani 1 1 d . . .
H39 H 0.6537 -0.1557 0.1449 0.027 Uiso 1 1 calc R . .
C40 C 0.6717(3) -0.07301(16) 0.14721(15) 0.0283(8) Uani 1 1 d . . .
H40A H 0.6742 -0.0437 0.1696 0.034 Uiso 1 1 calc R . .
H40B H 0.6158 -0.0649 0.1232 0.034 Uiso 1 1 calc R . .
C41 C 0.7666(3) -0.07287(16) 0.12995(14) 0.0274(8) Uani 1 1 d . . .
H41A H 0.7629 -0.1012 0.1067 0.033 Uiso 1 1 calc R . .
H41B H 0.7757 -0.036 0.1171 0.033 Uiso 1 1 calc R . .
C42 C 0.5648(3) -0.13365(15) 0.18512(13) 0.0231(7) Uani 1 1 d . . .
H42A H 0.5729 -0.1114 0.2122 0.028 Uiso 1 1 calc R . .
H42B H 0.5554 -0.173 0.1929 0.028 Uiso 1 1 calc R . .
N43 N 0.4240(2) -0.06010(13) 0.21263(11) 0.0232(6) Uani 1 1 d . . .
H43 H 0.3905 -0.0749 0.231 0.028 Uiso 1 1 calc R . .
C44 C 0.4910(3) -0.02038(16) 0.22633(12) 0.0245(7) Uani 1 1 d . . .
O45 O 0.5486(2) -0.00278(13) 0.20390(9) 0.0295(6) Uani 1 1 d . . .
C46 C 0.4970(3) 0.00255(17) 0.27119(12) 0.0251(7) Uani 1 1 d . . .
C47 C 0.5891(3) 0.01826(16) 0.29313(12) 0.0250(7) Uani 1 1 d . . .
H47 H 0.6435 0.0108 0.2797 0.03 Uiso 1 1 calc R . .
N48 N 0.6063(2) 0.04300(15) 0.33169(10) 0.0256(6) Uani 1 1 d . . .
C49 C 0.5264(3) 0.0541(2) 0.34965(13) 0.0301(8) Uani 1 1 d . . .
C50 C 0.4320(3) 0.0384(2) 0.33051(14) 0.0336(9) Uani 1 1 d . . .
H50 H 0.3786 0.0461 0.3445 0.04 Uiso 1 1 calc R . .
C51 C 0.4165(3) 0.0116(2) 0.29085(14) 0.0305(8) Uani 1 1 d . . .
H51 H 0.3528 -0.0005 0.2773 0.037 Uiso 1 1 calc R . .
C52 C 0.5505(3) 0.0867(2) 0.39002(13) 0.0334(9) Uani 1 1 d . . .
N53 N 0.6470(3) 0.10359(17) 0.40015(11) 0.0311(7) Uani 1 1 d . . .
C54 C 0.6748(3) 0.1344(2) 0.43636(13) 0.0329(9) Uani 1 1 d . . .
H54 H 0.7409 0.1468 0.4437 0.039 Uiso 1 1 calc R . .
C55 C 0.6102(3) 0.1488(2) 0.46350(14) 0.0379(10) Uani 1 1 d . . .
C56 C 0.5130(4) 0.1311(3) 0.45307(16) 0.0432(12) Uani 1 1 d . . .
H56 H 0.4681 0.1398 0.4715 0.052 Uiso 1 1 calc R . .
C57 C 0.4837(3) 0.1011(3) 0.41587(16) 0.0428(12) Uani 1 1 d . . .
H57 H 0.4171 0.09 0.4076 0.051 Uiso 1 1 calc R . .
C58 C 0.6513(4) 0.1815(2) 0.50412(14) 0.0375(10) Uani 1 1 d . . .
O59 O 0.5917(3) 0.17949(17) 0.53195(11) 0.0454(9) Uani 1 1 d . . .
H59 H 0.6166 0.197 0.5547 0.068 Uiso 1 1 calc R . .
O60 O 0.7280(3) 0.2055(2) 0.50900(12) 0.0533(11) Uani 1 1 d . . .
N61 N 0.5825(2) 0.24931(14) 0.20834(10) 0.0234(6) Uani 1 1 d . . .
H61 H 0.5879 0.2779 0.2262 0.028 Uiso 1 1 calc R . .
C62 C 0.6191(3) 0.19918(17) 0.22272(12) 0.0244(7) Uani 1 1 d . . .
O63 O 0.6032(2) 0.15628(12) 0.20165(10) 0.0304(6) Uani 1 1 d . . .
C64 C 0.6800(3) 0.19763(18) 0.26753(13) 0.0269(7) Uani 1 1 d . . .
C65 C 0.6751(3) 0.14826(17) 0.29028(12) 0.0244(7) Uani 1 1 d . . .
H65 H 0.6291 0.1208 0.2777 0.029 Uiso 1 1 calc R . .
N66 N 0.7323(2) 0.13767(14) 0.32909(10) 0.0231(6) Uani 1 1 d . . .
C67 C 0.7981(3) 0.17805(18) 0.34632(13) 0.0283(8) Uani 1 1 d . . .
C68 C 0.8026(3) 0.2291(2) 0.32684(15) 0.0348(9) Uani 1 1 d . . .
H68 H 0.8462 0.2571 0.3407 0.042 Uiso 1 1 calc R . .
C69 C 0.7421(3) 0.23933(19) 0.28634(15) 0.0320(8) Uani 1 1 d . . .
H69 H 0.7438 0.2742 0.2722 0.038 Uiso 1 1 calc R . .
C70 C 0.8671(3) 0.15939(18) 0.38607(13) 0.0305(8) Uani 1 1 d . . .
N71 N 0.8519(2) 0.10614(15) 0.39732(11) 0.0272(7) Uani 1 1 d . . .
C72 C 0.9170(3) 0.0838(2) 0.43070(13) 0.0302(8) Uani 1 1 d . . .
H72 H 0.9085 0.0462 0.4386 0.036 Uiso 1 1 calc R . .
C73 C 0.9963(4) 0.1140(2) 0.45402(15) 0.0366(10) Uani 1 1 d . . .
C74 C 1.0065(4) 0.1687(2) 0.44311(18) 0.0494(14) Uani 1 1 d . . .
H74 H 1.0579 0.1907 0.4591 0.059 Uiso 1 1 calc R . .
C75 C 0.9412(4) 0.1915(2) 0.40853(17) 0.0459(12) Uani 1 1 d . . .
H75 H 0.9478 0.2292 0.4004 0.055 Uiso 1 1 calc R . .
C76 C 1.0683(4) 0.0858(2) 0.48792(17) 0.0433(11) Uani 1 1 d . . .
O77 O 1.1358(4) 0.1097(2) 0.51011(18) 0.0770(18) Uani 1 1 d . . .
O78 O 1.0494(3) 0.03239(15) 0.49220(12) 0.0445(9) Uani 1 1 d . . .
H78 H 1.0992 0.0166 0.5066 0.067 Uiso 1 1 calc R . .
N79 N 0.9636(2) 0.01148(14) 0.20700(11) 0.0250(6) Uani 1 1 d . . .
H79 H 1.0157 -0.0016 0.2248 0.03 Uiso 1 1 calc R . .
C80 C 0.8810(3) 0.02148(16) 0.22183(13) 0.0254(7) Uani 1 1 d . . .
O81 O 0.8090(2) 0.04466(13) 0.20011(10) 0.0297(6) Uani 1 1 d . . .
C82 C 0.8787(3) 0.00297(16) 0.26732(13) 0.0248(7) Uani 1 1 d . . .
C83 C 0.8265(3) 0.03818(17) 0.29041(12) 0.0242(7) Uani 1 1 d . . .
H83 H 0.8024 0.0725 0.2775 0.029 Uiso 1 1 calc R . .
N84 N 0.8094(2) 0.02535(14) 0.32988(10) 0.0235(6) Uani 1 1 d . . .
C85 C 0.8451(3) -0.02410(17) 0.34807(13) 0.0274(8) Uani 1 1 d . . .
C86 C 0.9018(3) -0.05890(18) 0.32779(15) 0.0329(9) Uani 1 1 d . . .
H86 H 0.929 -0.0919 0.342 0.039 Uiso 1 1 calc R . .
C87 C 0.9193(3) -0.04581(17) 0.28673(15) 0.0310(8) Uani 1 1 d . . .
H87 H 0.9578 -0.0695 0.2724 0.037 Uiso 1 1 calc R . .
C88 C 0.8151(3) -0.03663(18) 0.38933(14) 0.0311(8) Uani 1 1 d . . .
N89 N 0.7546(3) 0.00237(16) 0.40143(11) 0.0286(7) Uani 1 1 d . . .
C90 C 0.7208(4) -0.0064(2) 0.43859(14) 0.0384(10) Uani 1 1 d . . .
H90 H 0.6754 0.0194 0.4465 0.046 Uiso 1 1 calc R . .
C91 C 0.7499(4) -0.0515(3) 0.46545(16) 0.0467(12) Uani 1 1 d . . .
C92 C 0.8125(5) -0.0909(3) 0.4537(2) 0.0527(14) Uani 1 1 d . . .
H92 H 0.8324 -0.1225 0.4714 0.063 Uiso 1 1 calc R . .
C93 C 0.8452(4) -0.0826(2) 0.41484(18) 0.0442(11) Uani 1 1 d . . .
H93 H 0.8886 -0.1088 0.4058 0.053 Uiso 1 1 calc R . .
C94 C 0.7083(5) -0.0565(4) 0.5063(2) 0.0644(19) Uani 1 1 d . . .
O95 O 0.7214(5) -0.1003(3) 0.52801(19) 0.092(2) Uani 1 1 d . . .
O96 O 0.6563(4) -0.0140(3) 0.51402(16) 0.0838(19) Uani 1 1 d . . .
S1A S 0.11643(6) 0.23039(3) 0.12317(3) 0.01984(17) Uani 1 1 d . . .
O1A O 0.0102(2) 0.22625(12) 0.10453(10) 0.0272(6) Uani 1 1 d . . .
O2A O 0.1553(2) 0.28363(11) 0.10877(9) 0.0231(5) Uani 1 1 d . . .
O3A O 0.1688(2) 0.18350(11) 0.10733(10) 0.0275(6) Uani 1 1 d . . .
O4A O 0.1327(2) 0.22982(12) 0.17059(9) 0.0265(6) Uani 1 1 d . . .
S1B S 1.17958(12) -0.09885(7) 0.26353(5) 0.0538(3) Uani 1 1 d D . .
O1B O 1.1032(2) -0.13922(14) 0.25192(14) 0.0454(9) Uani 1 1 d D . .
O2B O 1.1499(3) -0.0408(2) 0.2529(2) 0.0781(17) Uani 1 1 d D . .
O3B O 1.2004(5) -0.0987(3) 0.31162(18) 0.0815(16) Uani 1 1 d D . .
O4B O 1.2706(3) -0.11370(18) 0.2516(2) 0.0713(15) Uani 1 1 d D . .
O14A O 0.5476(6) 0.0039(4) 0.0695(2) 0.0447(17) Uani 0.5 1 d P A -1
O14B O 0.5343(8) 0.0529(6) 0.0617(3) 0.076(3) Uani 0.5 1 d P B -2
O15A O 0.3154(17) 0.0020(8) -0.0750(6) 0.130(9) Uani 0.5 1 d P C -3
O15B O 0.2616(11) -0.0186(6) -0.0835(3) 0.070(3) Uani 0.5 1 d P D -4
O16A O 0.578(4) -0.1036(18) 0.3779(15) 0.22(2) Uani 0.5 1 d P E -5
O16B O 0.5639(12) -0.0806(6) 0.3780(5) 0.068(3) Uani 0.5 1 d P F -6
O13A O 0.8065(8) -0.1870(4) 0.3075(3) 0.089(3) Uani 0.7 1 d P G -7
O13B O 0.808(3) -0.1935(17) 0.3405(15) 0.145(12) Uiso 0.3 1 d P H -8
O18 O -0.2154(11) 0.3280(6) -0.0192(3) 0.095(5) Uani 0.5 1 d P I -9
O19 O -0.0489(9) 0.3296(3) 0.2816(4) 0.100(5) Uani 0.5 1 d P J -10
O20 O 0.3754(12) 0.1342(6) 0.0140(4) 0.098(5) Uani 0.5 1 d P K -11
O21 O 0.2973(11) 0.1923(6) -0.0054(5) 0.092(4) Uani 0.5 1 d P L -12
O22 O 0.6554(12) -0.2200(6) 0.5012(6) 0.107(5) Uani 0.5 1 d P M -13
O23 O 1.0644(11) 0.0623(6) 0.3675(5) 0.088(4) Uiso 0.5 1 d P N -14
O24A O 0.3952(9) 0.1643(5) -0.0718(4) 0.072(3) Uiso 0.5 1 d P O -15
O24B O 0.3142(18) 0.1806(10) -0.0907(8) 0.145(7) Uiso 0.5 1 d P P -16
O25 O 0.5697(12) 0.2335(7) 0.3713(6) 0.107(5) Uiso 0.5 1 d P Q -17
O26 O 1.0071(14) -0.1944(7) 0.3060(6) 0.112(5) Uiso 0.5 1 d P R -18
O27A O 0.5870(10) -0.1748(6) 0.4318(4) 0.085(3) Uiso 0.5 1 d P S -19
O28B O 0.6245(14) -0.2021(8) 0.4115(6) 0.113(5) Uiso 0.5 1 d P T -20
O29 O 0.5594(12) 0.1482(7) 0.0644(5) 0.103(4) Uiso 0.5 1 d P U -21
O30 O 0.8024(17) -0.2415(9) 0.3871(8) 0.133(6) Uiso 0.5 1 d P V -22
O31 O 1.1705(14) 0.0418(8) 0.3093(6) 0.115(5) Uiso 0.5 1 d P W -23
O32 O 0.2579(14) 0.2398(8) -0.0676(6) 0.118(5) Uiso 0.5 1 d P X -24
O33 O 0.2361(17) 0.1403(10) 0.4011(8) 0.144(7) Uiso 0.5 1 d P Y -25
O36 O 0.662(2) -0.2249(11) 0.3739(9) 0.086(7) Uiso 0.25 1 d P Z -26
O35 O 1.087(2) -0.0374(12) 0.4146(9) 0.091(7) Uiso 0.25 1 d P A -27
O1 O 0.6220(4) 0.0658(2) 0.14058(14) 0.0643(13) Uani 1 1 d . B -28
O2 O 0.6475(3) -0.10904(17) 0.30275(17) 0.0596(11) Uani 1 1 d . C -29
O3 O 1.1851(3) -0.02607(17) 0.53375(14) 0.0505(9) Uani 1 1 d . D -30
O4 O 0.4960(5) 0.2963(3) 0.45407(18) 0.0766(15) Uani 1 1 d . E -31
O5 O 0.1815(5) 0.2311(3) 0.26347(18) 0.0808(16) Uani 1 1 d . F -32
O6 O 0.9774(4) 0.1292(2) 0.29419(19) 0.0746(14) Uani 1 1 d . G -33
O7 O 0.4642(4) 0.1772(3) 0.2977(2) 0.0853(18) Uani 1 1 d . H -34
O8 O 0.3657(5) 0.0183(5) 0.0127(2) 0.116(3) Uani 1 1 d . I -35
O9 O 0.1590(8) 0.1379(2) 0.02686(18) 0.106(3) Uani 1 1 d . J -36
O10 O 0.2795(5) 0.1456(3) 0.3152(3) 0.110(3) Uani 1 1 d . K -37
O11 O -0.1185(5) 0.2375(4) 0.02313(19) 0.107(3) Uani 1 1 d . L -38
O12 O 0.0394(6) 0.2386(3) 0.3150(4) 0.127(4) Uani 1 1 d . M -39
O13 O 1.3599(8) -0.0765(4) 0.3747(3) 0.124(3) Uani 1 1 d . N -40

loop_
_atom_site_aniso_label
_atom_site_aniso_U_11
_atom_site_aniso_U_22
_atom_site_aniso_U_33
_atom_site_aniso_U_23
_atom_site_aniso_U_13
_atom_site_aniso_U_12
Fe 0.0202(2) 0.0341(3) 0.0160(2) -0.0021(2) 0.00190(18) -0.0022(2)
C1 0.0233(17) 0.0194(16) 0.0254(17) 0.0003(13) 0.0016(14) 0.0007(13)
C2 0.0294(19) 0.0211(16) 0.0280(18) -0.0041(14) -0.0008(15) 0.0000(14)
C3 0.034(2) 0.0264(18) 0.0276(18) -0.0036(15) -0.0024(16) -0.0015(15)
C4 0.0253(19) 0.0260(18) 0.033(2) -0.0004(15) -0.0056(16) -0.0031(14)
C5 0.0220(18) 0.0218(17) 0.0284(18) 0.0006(14) -0.0001(14) -0.0040(13)
C6 0.0189(16) 0.0183(15) 0.0267(18) 0.0005(13) -0.0026(13) -0.0011(12)
C7 0.0188(16) 0.0222(17) 0.0334(19) 0.0018(14) 0.0011(14) 0.0005(13)
N8 0.0220(15) 0.0188(14) 0.0323(16) 0.0028(12) 0.0055(13) 0.0004(11)
C9 0.0194(17) 0.0238(17) 0.0325(19) 0.0015(14) 0.0074(14) 0.0008(13)
C10 0.0260(18) 0.0242(17) 0.0242(16) 0.0015(13) 0.0098(14) 0.0015(13)
N11 0.0179(14) 0.0220(14) 0.0247(14) 0.0013(11) 0.0039(11) 0.0037(11)
C12 0.0207(17) 0.0219(16) 0.0312(18) -0.0017(14) 0.0103(14) 0.0013(13)
C13 0.0255(18) 0.0223(16) 0.0285(18) -0.0038(14) 0.0074(15) -0.0013(13)
C14 0.0221(17) 0.0213(16) 0.0256(17) -0.0027(13) 0.0063(14) 0.0002(13)
C15 0.0206(16) 0.0172(15) 0.0277(17) -0.0008(13) 0.0034(14) 0.0030(12)
C16 0.0205(17) 0.0277(18) 0.0303(19) 0.0012(15) 0.0031(14) 0.0040(14)
C17 0.029(2) 0.033(2) 0.0271(18) 0.0071(15) 0.0025(16) 0.0063(15)
C18 0.0274(19) 0.0309(19) 0.032(2) 0.0047(16) 0.0116(16) 0.0056(15)
C19 0.0216(17) 0.0212(16) 0.0317(19) 0.0015(14) 0.0043(14) 0.0021(13)
C20 0.0200(17) 0.0232(16) 0.0255(17) -0.0012(13) 0.0046(14) 0.0038(13)
C21 0.0229(18) 0.0253(18) 0.036(2) 0.0025(15) 0.0078(15) -0.0006(14)
N22 0.0169(14) 0.0252(15) 0.0356(17) -0.0038(13) 0.0036(13) -0.0001(11)
C23 0.0184(16) 0.0210(16) 0.036(2) -0.0046(14) 0.0052(15) -0.0012(12)
C24 0.0227(17) 0.0242(17) 0.0291(18) -0.0060(14) 0.0067(14) -0.0034(13)
N25 0.0158(13) 0.0239(15) 0.0262(15) 0.0004(12) 0.0036(11) -0.0014(11)
C26 0.0184(16) 0.0272(18) 0.0327(19) -0.0059(15) 0.0000(14) -0.0024(13)
C27 0.0188(17) 0.0295(19) 0.035(2) -0.0046(16) 0.0042(15) 0.0027(14)
C28 0.0182(16) 0.0225(16) 0.0256(17) -0.0013(13) 0.0004(13) -0.0015(12)
C29 0.0180(16) 0.0250(17) 0.0286(18) -0.0037(14) 0.0075(14) -0.0017(12)
C30 0.0215(18) 0.0296(19) 0.031(2) 0.0034(15) 0.0080(15) -0.0024(14)
C31 0.0271(19) 0.038(2) 0.0265(18) -0.0024(16) 0.0094(15) -0.0025(16)
C32 0.030(2) 0.035(2) 0.0287(19) -0.0085(16) 0.0096(16) -0.0010(16)
C33 0.0209(17) 0.0285(18) 0.0289(18) -0.0043(14) 0.0087(14) -0.0004(13)
C34 0.0197(16) 0.0273(18) 0.0280(18) -0.0030(14) 0.0100(14) -0.0002(13)
C35 0.0214(17) 0.0274(18) 0.035(2) -0.0052(15) 0.0087(15) 0.0004(13)
N36 0.0206(15) 0.0206(14) 0.0323(16) -0.0012(12) 0.0056(13) 0.0014(11)
C37 0.0213(17) 0.0220(17) 0.0318(19) 0.0011(14) 0.0013(14) -0.0004(13)
C38 0.0226(17) 0.0252(17) 0.0261(17) 0.0029(14) -0.0015(14) 0.0037(13)
N39 0.0219(15) 0.0207(14) 0.0238(14) 0.0004(11) 0.0014(12) 0.0014(11)
C40 0.0264(19) 0.0206(17) 0.037(2) 0.0064(14) 0.0036(16) 0.0011(13)
C41 0.0244(19) 0.0264(18) 0.032(2) 0.0058(15) 0.0074(16) 0.0025(14)
C42 0.0200(17) 0.0231(16) 0.0258(17) 0.0005(13) 0.0032(14) -0.0015(13)
N43 0.0240(15) 0.0221(14) 0.0234(15) 0.0006(11) 0.0046(12) -0.0011(11)
C44 0.0247(18) 0.0260(17) 0.0208(16) -0.0031(13) -0.0005(14) -0.0006(13)
O45 0.0257(14) 0.0392(16) 0.0240(13) -0.0079(11) 0.0058(11) -0.0101(11)
C46 0.0218(17) 0.0313(19) 0.0217(16) -0.0037(14) 0.0029(14) -0.0021(14)
C47 0.0258(18) 0.0290(18) 0.0201(16) -0.0014(14) 0.0042(14) -0.0021(14)
N48 0.0220(15) 0.0366(17) 0.0170(13) -0.0023(12) 0.0007(12) -0.0024(12)
C49 0.0225(18) 0.044(2) 0.0231(18) -0.0021(16) 0.0027(15) 0.0010(16)
C50 0.0248(19) 0.052(3) 0.0238(18) -0.0107(17) 0.0039(15) -0.0013(17)
C51 0.0205(18) 0.045(2) 0.0254(18) -0.0047(16) 0.0021(14) -0.0019(15)
C52 0.0208(19) 0.056(3) 0.0215(18) -0.0043(18) 0.0000(15) -0.0063(18)
N53 0.0235(16) 0.049(2) 0.0203(15) -0.0069(14) 0.0031(12) -0.0030(14)
C54 0.029(2) 0.051(3) 0.0184(17) -0.0115(16) 0.0033(15) -0.0066(18)
C55 0.031(2) 0.059(3) 0.0236(19) -0.0129(19) 0.0059(17) -0.0057(19)
C56 0.031(2) 0.069(3) 0.033(2) -0.011(2) 0.0128(19) -0.001(2)
C57 0.020(2) 0.074(4) 0.034(2) -0.016(2) 0.0045(17) -0.006(2)
C58 0.041(2) 0.053(3) 0.0185(17) -0.0075(17) 0.0067(17) -0.002(2)
O59 0.045(2) 0.062(2) 0.0315(16) -0.0236(16) 0.0133(15) -0.0138(17)
O60 0.042(2) 0.088(3) 0.0311(17) -0.0260(18) 0.0109(15) -0.019(2)
N61 0.0203(14) 0.0251(15) 0.0234(15) -0.0019(12) 0.0010(12) 0.0026(11)
C62 0.0166(16) 0.0321(19) 0.0238(17) 0.0037(14) 0.0019(13) 0.0022(13)
O63 0.0340(16) 0.0253(13) 0.0283(14) -0.0021(11) -0.0033(12) 0.0015(11)
C64 0.0207(17) 0.034(2) 0.0246(17) 0.0005(15) 0.0019(14) 0.0025(14)
C65 0.0233(17) 0.0294(18) 0.0201(16) -0.0016(14) 0.0031(13) 0.0008(14)
N66 0.0194(14) 0.0307(16) 0.0185(14) -0.0018(12) 0.0022(11) 0.0006(12)
C67 0.0240(18) 0.032(2) 0.0259(18) -0.0029(15) -0.0016(14) -0.0003(15)
C68 0.028(2) 0.037(2) 0.035(2) -0.0023(17) -0.0039(17) -0.0046(16)
C69 0.0262(19) 0.035(2) 0.033(2) 0.0032(16) 0.0011(16) -0.0007(15)
C70 0.032(2) 0.033(2) 0.0239(18) -0.0011(15) -0.0018(16) 0.0006(16)
N71 0.0227(16) 0.0360(18) 0.0219(15) -0.0023(13) 0.0014(12) -0.0014(13)
C72 0.0252(19) 0.040(2) 0.0230(18) 0.0018(16) -0.0016(15) -0.0017(16)
C73 0.031(2) 0.040(2) 0.031(2) 0.0031(18) -0.0122(17) -0.0031(18)
C74 0.051(3) 0.041(3) 0.042(3) 0.005(2) -0.026(2) -0.010(2)
C75 0.052(3) 0.037(2) 0.038(2) 0.001(2) -0.018(2) -0.004(2)
C76 0.040(3) 0.045(3) 0.035(2) 0.011(2) -0.016(2) -0.005(2)
O77 0.065(3) 0.056(3) 0.084(3) 0.024(2) -0.051(3) -0.024(2)
O78 0.0338(18) 0.0430(19) 0.0471(19) 0.0112(15) -0.0159(15) -0.0092(14)
N79 0.0211(15) 0.0276(16) 0.0261(15) -0.0010(12) 0.0041(12) 0.0001(12)
C80 0.0277(19) 0.0242(17) 0.0251(17) -0.0028(14) 0.0075(15) -0.0023(14)
O81 0.0303(15) 0.0343(15) 0.0264(13) 0.0050(11) 0.0100(11) 0.0084(12)
C82 0.0238(18) 0.0263(18) 0.0243(17) -0.0024(14) 0.0046(14) 0.0006(13)
C83 0.0224(17) 0.0290(18) 0.0214(16) -0.0003(14) 0.0050(14) 0.0004(13)
N84 0.0209(15) 0.0280(16) 0.0209(14) -0.0006(12) 0.0022(12) -0.0024(12)
C85 0.0279(19) 0.0293(19) 0.0233(17) 0.0016(14) 0.0008(15) -0.0035(14)
C86 0.039(2) 0.0267(19) 0.034(2) 0.0059(16) 0.0088(18) 0.0040(16)
C87 0.035(2) 0.0252(18) 0.034(2) 0.0003(16) 0.0086(17) 0.0047(15)
C88 0.031(2) 0.035(2) 0.0266(19) 0.0024(16) 0.0039(16) -0.0052(16)
N89 0.0229(16) 0.0400(19) 0.0222(15) 0.0002(13) 0.0025(12) -0.0066(13)
C90 0.031(2) 0.061(3) 0.0223(18) 0.0052(19) 0.0032(16) -0.007(2)
C91 0.047(3) 0.064(3) 0.028(2) 0.013(2) 0.006(2) -0.009(2)
C92 0.064(4) 0.052(3) 0.045(3) 0.022(2) 0.016(3) 0.001(3)
C93 0.052(3) 0.043(3) 0.039(3) 0.015(2) 0.011(2) 0.006(2)
C94 0.057(4) 0.103(5) 0.034(3) 0.022(3) 0.010(3) -0.020(4)
O95 0.101(4) 0.117(5) 0.063(3) 0.055(3) 0.029(3) -0.003(4)
O96 0.066(3) 0.148(6) 0.044(2) 0.024(3) 0.029(2) 0.017(3)
S1A 0.0188(4) 0.0189(4) 0.0218(4) 0.0027(3) 0.0040(3) 0.0008(3)
O1A 0.0193(13) 0.0269(14) 0.0333(15) 0.0066(11) 0.0003(11) 0.0016(10)
O2A 0.0279(13) 0.0189(12) 0.0234(12) 0.0035(10) 0.0073(10) -0.0017(10)
O3A 0.0246(13) 0.0226(13) 0.0349(14) -0.0012(11) 0.0053(11) 0.0042(10)
O4A 0.0268(14) 0.0305(14) 0.0221(13) 0.0044(10) 0.0044(11) 0.0006(10)
S1B 0.0488(8) 0.0536(8) 0.0583(8) 0.0008(6) 0.0088(6) 0.0000(6)
O1B 0.0295(17) 0.0274(15) 0.076(3) -0.0067(16) 0.0013(16) 0.0075(12)
O2B 0.038(2) 0.074(3) 0.130(5) 0.040(3) 0.033(3) 0.010(2)
O3B 0.076(4) 0.098(4) 0.066(3) -0.002(3) 0.004(3) -0.004(3)
O4B 0.049(2) 0.040(2) 0.132(5) 0.002(3) 0.034(3) -0.0008(17)
O14A 0.043(4) 0.067(5) 0.025(3) 0.010(3) 0.010(3) 0.016(3)
O14B 0.060(6) 0.125(10) 0.046(5) -0.009(6) 0.017(4) 0.032(6)
O15A 0.137(16) 0.122(13) 0.097(11) -0.061(10) -0.064(11) 0.052(11)
O15B 0.095(9) 0.084(8) 0.036(5) 0.013(5) 0.022(5) 0.042(7)
O16A 0.24(4) 0.22(4) 0.19(3) 0.03(3) -0.01(3) -0.14(4)
O16B 0.063(6) 0.065(7) 0.064(6) 0.028(5) -0.015(5) -0.029(5)
O13A 0.112(7) 0.067(5) 0.071(5) 0.014(4) -0.028(5) -0.014(4)
O18 0.118(10) 0.098(9) 0.049(5) -0.028(5) -0.031(6) 0.050(8)
O19 0.107(9) 0.034(4) 0.117(9) 0.034(5) -0.082(8) -0.036(5)
O20 0.122(11) 0.098(9) 0.083(8) -0.033(7) 0.041(8) -0.048(8)
O21 0.109(10) 0.083(8) 0.098(9) -0.037(7) 0.052(8) -0.019(7)
O22 0.100(10) 0.093(9) 0.141(13) -0.049(9) 0.054(10) -0.030(8)
O1 0.062(3) 0.096(4) 0.0312(19) -0.011(2) -0.0024(18) 0.024(2)
O2 0.054(2) 0.041(2) 0.080(3) -0.017(2) 0.002(2) -0.0026(17)
O3 0.045(2) 0.052(2) 0.048(2) 0.0101(17) -0.0081(17) 0.0042(16)
O4 0.086(4) 0.079(3) 0.064(3) 0.029(3) 0.010(3) 0.015(3)
O5 0.085(4) 0.102(4) 0.052(3) 0.001(3) 0.003(3) -0.011(3)
O6 0.072(3) 0.070(3) 0.080(3) 0.011(3) 0.011(3) -0.022(3)
O7 0.055(3) 0.092(4) 0.115(5) 0.026(4) 0.032(3) 0.013(3)
O8 0.050(3) 0.218(10) 0.079(4) 0.028(5) 0.009(3) 0.027(4)
O9 0.224(9) 0.047(3) 0.055(3) -0.006(2) 0.046(4) 0.009(4)
O10 0.082(5) 0.099(5) 0.155(7) 0.030(5) 0.038(5) 0.019(4)
O11 0.073(4) 0.188(8) 0.049(3) 0.005(4) -0.015(3) 0.003(4)
O12 0.078(4) 0.075(4) 0.242(12) 0.024(5) 0.064(6) 0.000(3)
O13 0.138(8) 0.138(7) 0.082(5) 0.009(4) -0.011(5) -0.004(6)

loop_
_atom_type_symbol
_atom_type_description
_atom_type_scat_dispersion_real
_atom_type_scat_dispersion_imag
_atom_type_scat_source
C C 0.0033 0.0016 'International Tables Vol C Tables 4.2.6.8 and 6.1.1.4'
H H 0 0 'International Tables Vol C Tables 4.2.6.8 and 6.1.1.4'
N N 0.0061 0.0033 'International Tables Vol C Tables 4.2.6.8 and 6.1.1.4'
O O 0.0106 0.006 'International Tables Vol C Tables 4.2.6.8 and 6.1.1.4'
S S 0.1246 0.1234 'International Tables Vol C Tables 4.2.6.8 and 6.1.1.4'
Fe Fe 0.3463 0.8444 'International Tables Vol C Tables 4.2.6.8 and 6.1.1.4'

loop_
_geom_angle_atom_site_label_1
_geom_angle_atom_site_label_2
_geom_angle_atom_site_label_3
_geom_angle
_geom_angle_site_symmetry_1
_geom_angle_site_symmetry_3
_geom_angle_publ_flag
N84 Fe N53 171.35(15) . . ?
N84 Fe N48 93.53(14) . . ?
N53 Fe N48 81.18(14) . . ?
N84 Fe N66 95.10(14) . . ?
N53 Fe N66 92.12(15) . . ?
N48 Fe N66 94.08(14) . . ?
N84 Fe N71 92.54(14) . . ?
N53 Fe N71 93.32(15) . . ?
N48 Fe N71 172.39(16) . . ?
N66 Fe N71 80.79(14) . . ?
N84 Fe N89 80.96(14) . . ?
N53 Fe N89 92.44(16) . . ?
N48 Fe N89 93.14(14) . . ?
N66 Fe N89 171.97(14) . . ?
N71 Fe N89 92.35(15) . . ?
C6 C1 C2 118.6(3) . . ?
C6 C1 C42 120.7(3) . . ?
C2 C1 C42 120.7(3) . . ?
C3 C2 C1 120.4(4) . . ?
C3 C2 H2 119.8 . . ?
C1 C2 H2 119.8 . . ?
C2 C3 C4 120.9(4) . . ?
C2 C3 H3 119.5 . . ?
C4 C3 H3 119.5 . . ?
C3 C4 C5 119.6(4) . . ?
C3 C4 H4 120.2 . . ?
C5 C4 H4 120.2 . . ?
C6 C5 C4 119.1(4) . . ?
C6 C5 C7 121.2(4) . . ?
C4 C5 C7 119.7(4) . . ?
C5 C6 C1 121.2(4) . . ?
C5 C6 N43 118.5(3) . . ?
C1 C6 N43 120.3(3) . . ?
N8 C7 C5 111.4(3) . . ?
N8 C7 H7A 109.3 . . ?
C5 C7 H7A 109.3 . . ?
N8 C7 H7B 109.3 . . ?
C5 C7 H7B 109.3 . . ?
H7A C7 H7B 108 . . ?
C9 N8 C13 109.0(3) . . ?
C9 N8 C7 110.3(3) . . ?
C13 N8 C7 111.8(3) . . ?
N8 C9 C10 110.2(3) . . ?
N8 C9 H9A 109.6 . . ?
C10 C9 H9A 109.6 . . ?
N8 C9 H9B 109.6 . . ?
C10 C9 H9B 109.6 . . ?
H9A C9 H9B 108.1 . . ?
N11 C10 C9 110.1(3) . . ?
N11 C10 H10A 109.6 . . ?
C9 C10 H10A 109.6 . . ?
N11 C10 H10B 109.6 . . ?
C9 C10 H10B 109.6 . . ?
H10A C10 H10B 108.2 . . ?
C10 N11 C14 110.3(3) . . ?
C10 N11 C12 109.0(3) . . ?
C14 N11 C12 114.5(3) . . ?
C10 N11 H11 107.6 . . ?
C14 N11 H11 107.6 . . ?
C12 N11 H11 107.6 . . ?
C13 C12 N11 109.2(3) . . ?
C13 C12 H12A 109.8 . . ?
N11 C12 H12A 109.8 . . ?
C13 C12 H12B 109.8 . . ?
N11 C12 H12B 109.8 . . ?
H12A C12 H12B 108.3 . . ?
N8 C13 C12 110.7(3) . . ?
N8 C13 H13A 109.5 . . ?
C12 C13 H13A 109.5 . . ?
N8 C13 H13B 109.5 . . ?
C12 C13 H13B 109.5 . . ?
H13A C13 H13B 108.1 . . ?
C15 C14 N11 114.5(3) . . ?
C15 C14 H14A 108.6 . . ?
N11 C14 H14A 108.6 . . ?
C15 C14 H14B 108.6 . . ?
N11 C14 H14B 108.6 . . ?
H14A C14 H14B 107.6 . . ?
C16 C15 C20 118.5(4) . . ?
C16 C15 C14 121.5(3) . . ?
C20 C15 C14 119.9(3) . . ?
C15 C16 C17 121.2(4) . . ?
C15 C16 H16 119.4 . . ?
C17 C16 H16 119.4 . . ?
C16 C17 C18 119.2(4) . . ?
C16 C17 H17 120.4 . . ?
C18 C17 H17 120.4 . . ?
C19 C18 C17 120.8(4) . . ?
C19 C18 H18 119.6 . . ?
C17 C18 H18 119.6 . . ?
C20 C19 C18 119.3(4) . . ?
C20 C19 C21 120.0(4) . . ?
C18 C19 C21 120.6(4) . . ?
C19 C20 C15 120.9(4) . . ?
C19 C20 N61 118.6(3) . . ?
C15 C20 N61 120.5(3) . . ?
N22 C21 C19 110.5(3) . . ?
N22 C21 H21A 109.5 . . ?
C19 C21 H21A 109.5 . . ?
N22 C21 H21B 109.5 . . ?
C19 C21 H21B 109.5 . . ?
H21A C21 H21B 108.1 . . ?
C27 N22 C21 112.9(3) . . ?
C27 N22 C23 109.2(3) . . ?
C21 N22 C23 109.8(3) . . ?
N22 C23 C24 110.2(3) . . ?
N22 C23 H23A 109.6 . . ?
C24 C23 H23A 109.6 . . ?
N22 C23 H23B 109.6 . . ?
C24 C23 H23B 109.6 . . ?
H23A C23 H23B 108.1 . . ?
N25 C24 C23 110.4(3) . . ?
N25 C24 H24A 109.6 . . ?
C23 C24 H24A 109.6 . . ?
N25 C24 H24B 109.6 . . ?
C23 C24 H24B 109.6 . . ?
H24A C24 H24B 108.1 . . ?
C24 N25 C26 108.8(3) . . ?
C24 N25 C28 109.4(3) . . ?
C26 N25 C28 114.2(3) . . ?
C24 N25 H25 108.1 . . ?
C26 N25 H25 108.1 . . ?
C28 N25 H25 108.1 . . ?
N25 C26 C27 108.8(3) . . ?
N25 C26 H26A 109.9 . . ?
C27 C26 H26A 109.9 . . ?
N25 C26 H26B 109.9 . . ?
C27 C26 H26B 109.9 . . ?
H26A C26 H26B 108.3 . . ?
N22 C27 C26 110.8(3) . . ?
N22 C27 H27A 109.5 . . ?
C26 C27 H27A 109.5 . . ?
N22 C27 H27B 109.5 . . ?
C26 C27 H27B 109.5 . . ?
H27A C27 H27B 108.1 . . ?
N25 C28 C29 113.8(3) . . ?
N25 C28 H28A 108.8 . . ?
C29 C28 H28A 108.8 . . ?
N25 C28 H28B 108.8 . . ?
C29 C28 H28B 108.8 . . ?
H28A C28 H28B 107.7 . . ?
C34 C29 C30 119.0(4) . . ?
C34 C29 C28 119.5(3) . . ?
C30 C29 C28 121.5(3) . . ?
C31 C30 C29 120.8(4) . . ?
C31 C30 H30 119.6 . . ?
C29 C30 H30 119.6 . . ?
C30 C31 C32 120.0(4) . . ?
C30 C31 H31 120 . . ?
C32 C31 H31 120 . . ?
C33 C32 C31 119.9(4) . . ?
C33 C32 H32 120 . . ?
C31 C32 H32 120 . . ?
C34 C33 C32 118.8(4) . . ?
C34 C33 C35 120.7(4) . . ?
C32 C33 C35 120.5(4) . . ?
C29 C34 C33 121.5(4) . . ?
C29 C34 N79 120.5(3) . . ?
C33 C34 N79 118.0(4) . . ?
N36 C35 C33 110.8(3) . . ?
N36 C35 H35A 109.5 . . ?
C33 C35 H35A 109.5 . . ?
N36 C35 H35B 109.5 . . ?
C33 C35 H35B 109.5 . . ?
H35A C35 H35B 108.1 . . ?
C41 N36 C37 108.8(3) . . ?
C41 N36 C35 112.2(3) . . ?
C37 N36 C35 110.6(3) . . ?
N36 C37 C38 110.7(3) . . ?
N36 C37 H37A 109.5 . . ?
C38 C37 H37A 109.5 . . ?
N36 C37 H37B 109.5 . . ?
C38 C37 H37B 109.5 . . ?
H37A C37 H37B 108.1 . . ?
N39 C38 C37 109.5(3) . . ?
N39 C38 H38A 109.8 . . ?
C37 C38 H38A 109.8 . . ?
N39 C38 H38B 109.8 . . ?
C37 C38 H38B 109.8 . . ?
H38A C38 H38B 108.2 . . ?
C42 N39 C38 110.0(3) . . ?
C42 N39 C40 114.1(3) . . ?
C38 N39 C40 109.2(3) . . ?
C42 N39 H39 107.8 . . ?
C38 N39 H39 107.8 . . ?
C40 N39 H39 107.8 . . ?
N39 C40 C41 109.8(3) . . ?
N39 C40 H40A 109.7 . . ?
C41 C40 H40A 109.7 . . ?
N39 C40 H40B 109.7 . . ?
C41 C40 H40B 109.7 . . ?
H40A C40 H40B 108.2 . . ?
N36 C41 C40 110.7(3) . . ?
N36 C41 H41A 109.5 . . ?
C40 C41 H41A 109.5 . . ?
N36 C41 H41B 109.5 . . ?
C40 C41 H41B 109.5 . . ?
H41A C41 H41B 108.1 . . ?
N39 C42 C1 113.6(3) . . ?
N39 C42 H42A 108.8 . . ?
C1 C42 H42A 108.8 . . ?
N39 C42 H42B 108.8 . . ?
C1 C42 H42B 108.8 . . ?
H42A C42 H42B 107.7 . . ?
C44 N43 C6 120.1(3) . . ?
C44 N43 H43 120 . . ?
C6 N43 H43 120 . . ?
O45 C44 N43 123.1(3) . . ?
O45 C44 C46 118.8(3) . . ?
N43 C44 C46 118.1(3) . . ?
C47 C46 C51 118.9(4) . . ?
C47 C46 C44 116.4(3) . . ?
C51 C46 C44 124.6(4) . . ?
N48 C47 C46 124.2(4) . . ?
N48 C47 H47 117.9 . . ?
C46 C47 H47 117.9 . . ?
C47 N48 C49 116.4(3) . . ?
C47 N48 Fe 127.3(3) . . ?
C49 N48 Fe 116.2(3) . . ?
N48 C49 C50 123.1(4) . . ?
N48 C49 C52 113.0(4) . . ?
C50 C49 C52 123.8(4) . . ?
C51 C50 C49 119.2(4) . . ?
C51 C50 H50 120.4 . . ?
C49 C50 H50 120.4 . . ?
C50 C51 C46 118.1(4) . . ?
C50 C51 H51 120.9 . . ?
C46 C51 H51 120.9 . . ?
N53 C52 C57 121.5(4) . . ?
N53 C52 C49 113.9(4) . . ?
C57 C52 C49 124.6(4) . . ?
C54 N53 C52 117.6(4) . . ?
C54 N53 Fe 126.8(3) . . ?
C52 N53 Fe 114.9(3) . . ?
N53 C54 C55 122.4(4) . . ?
N53 C54 H54 118.8 . . ?
C55 C54 H54 118.8 . . ?
C54 C55 C56 119.4(4) . . ?
C54 C55 C58 117.4(4) . . ?
C56 C55 C58 123.2(4) . . ?
C57 C56 C55 118.5(4) . . ?
C57 C56 H56 120.8 . . ?
C55 C56 H56 120.8 . . ?
C56 C57 C52 120.5(4) . . ?
C56 C57 H57 119.7 . . ?
C52 C57 H57 119.7 . . ?
O60 C58 O59 126.4(4) . . ?
O60 C58 C55 122.8(4) . . ?
O59 C58 C55 110.8(4) . . ?
C58 O59 H59 109.5 . . ?
C62 N61 C20 119.6(3) . . ?
C62 N61 H61 120.2 . . ?
C20 N61 H61 120.2 . . ?
O63 C62 N61 123.8(3) . . ?
O63 C62 C64 119.8(4) . . ?
N61 C62 C64 116.4(3) . . ?
C69 C64 C65 119.3(4) . . ?
C69 C64 C62 125.3(4) . . ?
C65 C64 C62 115.3(4) . . ?
N66 C65 C64 123.1(4) . . ?
N66 C65 H65 118.5 . . ?
C64 C65 H65 118.5 . . ?
C65 N66 C67 117.1(3) . . ?
C65 N66 Fe 127.1(3) . . ?
C67 N66 Fe 115.8(3) . . ?
N66 C67 C68 122.8(4) . . ?
N66 C67 C70 112.9(4) . . ?
C68 C67 C70 124.2(4) . . ?
C67 C68 C69 119.1(4) . . ?
C67 C68 H68 120.5 . . ?
C69 C68 H68 120.5 . . ?
C64 C69 C68 118.4(4) . . ?
C64 C69 H69 120.8 . . ?
C68 C69 H69 120.8 . . ?
N71 C70 C75 122.6(4) . . ?
N71 C70 C67 113.3(4) . . ?
C75 C70 C67 124.1(4) . . ?
C72 N71 C70 117.4(4) . . ?
C72 N71 Fe 126.5(3) . . ?
C70 N71 Fe 116.1(3) . . ?
N71 C72 C73 122.6(4) . . ?
N71 C72 H72 118.7 . . ?
C73 C72 H72 118.7 . . ?
C74 C73 C72 118.4(4) . . ?
C74 C73 C76 122.1(4) . . ?
C72 C73 C76 119.5(4) . . ?
C73 C74 C75 119.4(4) . . ?
C73 C74 H74 120.3 . . ?
C75 C74 H74 120.3 . . ?
C70 C75 C74 119.6(5) . . ?
C70 C75 H75 120.2 . . ?
C74 C75 H75 120.2 . . ?
O77 C76 O78 123.6(4) . . ?
O77 C76 C73 122.9(5) . . ?
O78 C76 C73 113.5(4) . . ?
C76 O78 H78 109.5 . . ?
C80 N79 C34 120.1(3) . . ?
C80 N79 H79 120 . . ?
C34 N79 H79 120 . . ?
O81 C80 N79 123.4(4) . . ?
O81 C80 C82 119.7(4) . . ?
N79 C80 C82 116.9(4) . . ?
C87 C82 C83 119.4(4) . . ?
C87 C82 C80 125.8(4) . . ?
C83 C82 C80 114.7(3) . . ?
N84 C83 C82 122.6(4) . . ?
N84 C83 H83 118.7 . . ?
C82 C83 H83 118.7 . . ?
C83 N84 C85 118.0(3) . . ?
C83 N84 Fe 126.3(3) . . ?
C85 N84 Fe 115.7(3) . . ?
N84 C85 C86 121.8(4) . . ?
N84 C85 C88 113.8(4) . . ?
C86 C85 C88 124.4(4) . . ?
C85 C86 C87 120.3(4) . . ?
C85 C86 H86 119.9 . . ?
C87 C86 H86 119.9 . . ?
C86 C87 C82 117.9(4) . . ?
C86 C87 H87 121.1 . . ?
C82 C87 H87 121.1 . . ?
N89 C88 C93 121.7(4) . . ?
N89 C88 C85 113.6(4) . . ?
C93 C88 C85 124.7(4) . . ?
C90 N89 C88 117.9(4) . . ?
C90 N89 Fe 126.4(4) . . ?
C88 N89 Fe 115.5(3) . . ?
N89 C90 C91 122.4(5) . . ?
N89 C90 H90 118.8 . . ?
C91 C90 H90 118.8 . . ?
C90 C91 C92 120.0(5) . . ?
C90 C91 C94 117.6(6) . . ?
C92 C91 C94 122.3(6) . . ?
C91 C92 C93 117.6(5) . . ?
C91 C92 H92 121.2 . . ?
C93 C92 H92 121.2 . . ?
C88 C93 C92 120.4(5) . . ?
C88 C93 H93 119.8 . . ?
C92 C93 H93 119.8 . . ?
O95 C94 O96 126.1(6) . . ?
O95 C94 C91 119.4(8) . . ?
O96 C94 C91 114.4(6) . . ?
O4A S1A O3A 110.17(17) . . ?
O4A S1A O1A 110.30(17) . . ?
O3A S1A O1A 109.52(17) . . ?
O4A S1A O2A 108.76(16) . . ?
O3A S1A O2A 108.79(17) . . ?
O1A S1A O2A 109.27(16) . . ?
O4B S1B O1B 114.4(3) . . ?
O4B S1B O2B 113.6(3) . . ?
O1B S1B O2B 115.0(3) . . ?
O4B S1B O3B 104.9(4) . . ?
O1B S1B O3B 104.5(3) . . ?
O2B S1B O3B 102.6(4) . . ?

loop_
_geom_bond_atom_site_label_1
_geom_bond_atom_site_label_2
_geom_bond_distance
_geom_bond_site_symmetry_2
_geom_bond_publ_flag
Fe N84 1.963(3) . ?
Fe N53 1.967(4) . ?
Fe N48 1.968(3) . ?
Fe N66 1.968(3) . ?
Fe N71 1.971(3) . ?
Fe N89 1.979(4) . ?
C1 C6 1.397(5) . ?
C1 C2 1.404(5) . ?
C1 C42 1.511(5) . ?
C2 C3 1.381(6) . ?
C2 H2 0.95 . ?
C3 C4 1.383(6) . ?
C3 H3 0.95 . ?
C4 C5 1.411(6) . ?
C4 H4 0.95 . ?
C5 C6 1.391(5) . ?
C5 C7 1.508(5) . ?
C6 N43 1.425(5) . ?
C7 N8 1.473(5) . ?
C7 H7A 0.99 . ?
C7 H7B 0.99 . ?
N8 C9 1.465(5) . ?
N8 C13 1.469(5) . ?
C9 C10 1.516(5) . ?
C9 H9A 0.99 . ?
C9 H9B 0.99 . ?
C10 N11 1.501(5) . ?
C10 H10A 0.99 . ?
C10 H10B 0.99 . ?
N11 C14 1.510(5) . ?
N11 C12 1.511(5) . ?
N11 H11 0.93 . ?
C12 C13 1.506(5) . ?
C12 H12A 0.99 . ?
C12 H12B 0.99 . ?
C13 H13A 0.99 . ?
C13 H13B 0.99 . ?
C14 C15 1.504(5) . ?
C14 H14A 0.99 . ?
C14 H14B 0.99 . ?
C15 C16 1.388(5) . ?
C15 C20 1.410(5) . ?
C16 C17 1.393(6) . ?
C16 H16 0.95 . ?
C17 C18 1.398(6) . ?
C17 H17 0.95 . ?
C18 C19 1.389(6) . ?
C18 H18 0.95 . ?
C19 C20 1.386(6) . ?
C19 C21 1.527(5) . ?
C20 N61 1.436(5) . ?
C21 N22 1.465(5) . ?
C21 H21A 0.99 . ?
C21 H21B 0.99 . ?
N22 C27 1.449(5) . ?
N22 C23 1.475(5) . ?
C23 C24 1.508(5) . ?
C23 H23A 0.99 . ?
C23 H23B 0.99 . ?
C24 N25 1.501(5) . ?
C24 H24A 0.99 . ?
C24 H24B 0.99 . ?
N25 C26 1.512(5) . ?
N25 C28 1.515(5) . ?
N25 H25 0.93 . ?
C26 C27 1.519(6) . ?
C26 H26A 0.99 . ?
C26 H26B 0.99 . ?
C27 H27A 0.99 . ?
C27 H27B 0.99 . ?
C28 C29 1.517(5) . ?
C28 H28A 0.99 . ?
C28 H28B 0.99 . ?
C29 C34 1.391(5) . ?
C29 C30 1.399(6) . ?
C30 C31 1.373(6) . ?
C30 H30 0.95 . ?
C31 C32 1.411(6) . ?
C31 H31 0.95 . ?
C32 C33 1.402(6) . ?
C32 H32 0.95 . ?
C33 C34 1.392(5) . ?
C33 C35 1.504(6) . ?
C34 N79 1.430(5) . ?
C35 N36 1.475(5) . ?
C35 H35A 0.99 . ?
C35 H35B 0.99 . ?
N36 C41 1.457(5) . ?
N36 C37 1.466(5) . ?
C37 C38 1.516(5) . ?
C37 H37A 0.99 . ?
C37 H37B 0.99 . ?
C38 N39 1.507(5) . ?
C38 H38A 0.99 . ?
C38 H38B 0.99 . ?
N39 C42 1.506(5) . ?
N39 C40 1.512(5) . ?
N39 H39 0.93 . ?
C40 C41 1.517(6) . ?
C40 H40A 0.99 . ?
C40 H40B 0.99 . ?
C41 H41A 0.99 . ?
C41 H41B 0.99 . ?
C42 H42A 0.99 . ?
C42 H42B 0.99 . ?
N43 C44 1.344(5) . ?
N43 H43 0.88 . ?
C44 O45 1.236(5) . ?
C44 C46 1.494(5) . ?
C46 C47 1.382(5) . ?
C46 C51 1.392(6) . ?
C47 N48 1.324(5) . ?
C47 H47 0.95 . ?
N48 C49 1.364(5) . ?
C49 C50 1.384(6) . ?
C49 C52 1.468(6) . ?
C50 C51 1.378(6) . ?
C50 H50 0.95 . ?
C51 H51 0.95 . ?
C52 N53 1.378(5) . ?
C52 C57 1.386(6) . ?
N53 C54 1.346(5) . ?
C54 C55 1.392(6) . ?
C54 H54 0.95 . ?
C55 C56 1.393(7) . ?
C55 C58 1.509(6) . ?
C56 C57 1.362(7) . ?
C56 H56 0.95 . ?
C57 H57 0.95 . ?
C58 O60 1.195(6) . ?
C58 O59 1.312(6) . ?
O59 H59 0.84 . ?
N61 C62 1.350(5) . ?
N61 H61 0.88 . ?
C62 O63 1.220(5) . ?
C62 C64 1.492(5) . ?
C64 C69 1.377(6) . ?
C64 C65 1.391(6) . ?
C65 N66 1.341(5) . ?
C65 H65 0.95 . ?
N66 C67 1.369(5) . ?
C67 C68 1.377(6) . ?
C67 C70 1.485(6) . ?
C68 C69 1.400(6) . ?
C68 H68 0.95 . ?
C69 H69 0.95 . ?
C70 N71 1.354(6) . ?
C70 C75 1.367(6) . ?
N71 C72 1.352(5) . ?
C72 C73 1.401(6) . ?
C72 H72 0.95 . ?
C73 C74 1.371(7) . ?
C73 C76 1.474(6) . ?
C74 C75 1.383(7) . ?
C74 H74 0.95 . ?
C75 H75 0.95 . ?
C76 O77 1.199(6) . ?
C76 O78 1.323(6) . ?
O78 H78 0.84 . ?
N79 C80 1.340(5) . ?
N79 H79 0.88 . ?
C80 O81 1.229(5) . ?
C80 C82 1.497(5) . ?
C82 C87 1.388(6) . ?
C82 C83 1.402(5) . ?
C83 N84 1.337(5) . ?
C83 H83 0.95 . ?
N84 C85 1.368(5) . ?
C85 C86 1.384(6) . ?
C85 C88 1.462(6) . ?
C86 C87 1.388(6) . ?
C86 H86 0.95 . ?
C87 H87 0.95 . ?
C88 N89 1.360(6) . ?
C88 C93 1.380(7) . ?
N89 C90 1.351(6) . ?
C90 C91 1.382(8) . ?
C90 H90 0.95 . ?
C91 C92 1.384(9) . ?
C91 C94 1.504(8) . ?
C92 C93 1.391(8) . ?
C92 H92 0.95 . ?
C93 H93 0.95 . ?
C94 O95 1.245(10) . ?
C94 O96 1.301(11) . ?
S1A O4A 1.457(3) . ?
S1A O3A 1.477(3) . ?
S1A O1A 1.482(3) . ?
S1A O2A 1.492(3) . ?
S1B O4B 1.430(5) . ?
S1B O1B 1.431(4) . ?
S1B O2B 1.474(5) . ?
S1B O3B 1.476(6) . ?

loop_
_geom_torsion_atom_site_label_1
_geom_torsion_atom_site_label_2
_geom_torsion_atom_site_label_3
_geom_torsion_atom_site_label_4
_geom_torsion
_geom_torsion_site_symmetry_1
_geom_torsion_site_symmetry_2
_geom_torsion_site_symmetry_3
_geom_torsion_site_symmetry_4
_geom_torsion_publ_flag
C6 C1 C2 C3 -0.1(6) . . . . ?
C42 C1 C2 C3 178.3(4) . . . . ?
C1 C2 C3 C4 1.7(6) . . . . ?
C2 C3 C4 C5 -0.8(6) . . . . ?
C3 C4 C5 C6 -1.6(6) . . . . ?
C3 C4 C5 C7 176.9(4) . . . . ?
C4 C5 C6 C1 3.3(6) . . . . ?
C7 C5 C6 C1 -175.2(3) . . . . ?
C4 C5 C6 N43 -177.5(3) . . . . ?
C7 C5 C6 N43 4.0(5) . . . . ?
C2 C1 C6 C5 -2.4(6) . . . . ?
C42 C1 C6 C5 179.2(3) . . . . ?
C2 C1 C6 N43 178.3(3) . . . . ?
C42 C1 C6 N43 0.0(5) . . . . ?
C6 C5 C7 N8 60.9(5) . . . . ?
C4 C5 C7 N8 -117.6(4) . . . . ?
C5 C7 N8 C9 -176.7(3) . . . . ?
C5 C7 N8 C13 61.8(4) . . . . ?
C13 N8 C9 C10 -60.5(4) . . . . ?
C7 N8 C9 C10 176.3(3) . . . . ?
N8 C9 C10 N11 59.4(4) . . . . ?
C9 C10 N11 C14 176.1(3) . . . . ?
C9 C10 N11 C12 -57.3(4) . . . . ?
C10 N11 C12 C13 57.5(4) . . . . ?
C14 N11 C12 C13 -178.4(3) . . . . ?
C9 N8 C13 C12 61.5(4) . . . . ?
C7 N8 C13 C12 -176.2(3) . . . . ?
N11 C12 C13 N8 -60.2(4) . . . . ?
C10 N11 C14 C15 172.8(3) . . . . ?
C12 N11 C14 C15 49.4(4) . . . . ?
N11 C14 C15 C16 52.7(5) . . . . ?
N11 C14 C15 C20 -131.4(3) . . . . ?
C20 C15 C16 C17 1.7(6) . . . . ?
C14 C15 C16 C17 177.7(4) . . . . ?
C15 C16 C17 C18 0.4(6) . . . . ?
C16 C17 C18 C19 -0.6(6) . . . . ?
C17 C18 C19 C20 -1.3(6) . . . . ?
C17 C18 C19 C21 176.7(4) . . . . ?
C18 C19 C20 C15 3.5(6) . . . . ?
C21 C19 C20 C15 -174.5(3) . . . . ?
C18 C19 C20 N61 -176.5(3) . . . . ?
C21 C19 C20 N61 5.5(5) . . . . ?
C16 C15 C20 C19 -3.7(5) . . . . ?
C14 C15 C20 C19 -179.7(3) . . . . ?
C16 C15 C20 N61 176.2(3) . . . . ?
C14 C15 C20 N61 0.2(5) . . . . ?
C20 C19 C21 N22 61.7(5) . . . . ?
C18 C19 C21 N22 -116.4(4) . . . . ?
C19 C21 N22 C27 62.6(4) . . . . ?
C19 C21 N22 C23 -175.3(3) . . . . ?
C27 N22 C23 C24 -60.1(4) . . . . ?
C21 N22 C23 C24 175.6(3) . . . . ?
N22 C23 C24 N25 58.8(4) . . . . ?
C23 C24 N25 C26 -57.5(4) . . . . ?
C23 C24 N25 C28 177.1(3) . . . . ?
C24 N25 C26 C27 57.5(4) . . . . ?
C28 N25 C26 C27 -179.9(3) . . . . ?
C21 N22 C27 C26 -176.0(3) . . . . ?
C23 N22 C27 C26 61.6(4) . . . . ?
N25 C26 C27 N22 -60.8(4) . . . . ?
C24 N25 C28 C29 172.5(3) . . . . ?
C26 N25 C28 C29 50.3(4) . . . . ?
N25 C28 C29 C34 -135.0(4) . . . . ?
N25 C28 C29 C30 46.7(5) . . . . ?
C34 C29 C30 C31 0.7(6) . . . . ?
C28 C29 C30 C31 179.1(4) . . . . ?
C29 C30 C31 C32 0.5(6) . . . . ?
C30 C31 C32 C33 0.1(6) . . . . ?
C31 C32 C33 C34 -1.9(6) . . . . ?
C31 C32 C33 C35 176.4(4) . . . . ?
C30 C29 C34 C33 -2.7(6) . . . . ?
C28 C29 C34 C33 178.9(3) . . . . ?
C30 C29 C34 N79 179.3(3) . . . . ?
C28 C29 C34 N79 0.9(5) . . . . ?
C32 C33 C34 C29 3.3(6) . . . . ?
C35 C33 C34 C29 -175.1(4) . . . . ?
C32 C33 C34 N79 -178.6(4) . . . . ?
C35 C33 C34 N79 3.0(5) . . . . ?
C34 C33 C35 N36 62.0(5) . . . . ?
C32 C33 C35 N36 -116.3(4) . . . . ?
C33 C35 N36 C41 61.5(4) . . . . ?
C33 C35 N36 C37 -176.8(3) . . . . ?
C41 N36 C37 C38 -61.8(4) . . . . ?
C35 N36 C37 C38 174.5(3) . . . . ?
N36 C37 C38 N39 59.9(4) . . . . ?
C37 C38 N39 C42 177.6(3) . . . . ?
C37 C38 N39 C40 -56.5(4) . . . . ?
C42 N39 C40 C41 179.8(3) . . . . ?
C38 N39 C40 C41 56.2(4) . . . . ?
C37 N36 C41 C40 61.3(4) . . . . ?
C35 N36 C41 C40 -176.0(3) . . . . ?
N39 C40 C41 N36 -59.3(4) . . . . ?
C38 N39 C42 C1 172.7(3) . . . . ?
C40 N39 C42 C1 49.6(4) . . . . ?
C6 C1 C42 N39 -133.3(4) . . . . ?
C2 C1 C42 N39 48.4(5) . . . . ?
C5 C6 N43 C44 -103.0(4) . . . . ?
C1 C6 N43 C44 76.3(5) . . . . ?
C6 N43 C44 O45 -9.0(6) . . . . ?
C6 N43 C44 C46 172.3(3) . . . . ?
O45 C44 C46 C47 -32.1(6) . . . . ?
N43 C44 C46 C47 146.7(4) . . . . ?
O45 C44 C46 C51 144.4(4) . . . . ?
N43 C44 C46 C51 -36.8(6) . . . . ?
C51 C46 C47 N48 -1.9(6) . . . . ?
C44 C46 C47 N48 174.9(4) . . . . ?
C46 C47 N48 C49 -1.4(6) . . . . ?
C46 C47 N48 Fe -177.2(3) . . . . ?
N84 Fe N48 C47 -17.1(4) . . . . ?
N53 Fe N48 C47 169.8(4) . . . . ?
N66 Fe N48 C47 78.3(4) . . . . ?
N71 Fe N48 C47 125.6(10) . . . . ?
N89 Fe N48 C47 -98.2(4) . . . . ?
N84 Fe N48 C49 167.0(3) . . . . ?
N53 Fe N48 C49 -6.1(3) . . . . ?
N66 Fe N48 C49 -97.6(3) . . . . ?
N71 Fe N48 C49 -50.2(12) . . . . ?
N89 Fe N48 C49 85.9(3) . . . . ?
C47 N48 C49 C50 3.2(7) . . . . ?
Fe N48 C49 C50 179.6(4) . . . . ?
C47 N48 C49 C52 -173.9(4) . . . . ?
Fe N48 C49 C52 2.4(5) . . . . ?
N48 C49 C50 C51 -1.8(8) . . . . ?
C52 C49 C50 C51 175.0(5) . . . . ?
C49 C50 C51 C46 -1.5(7) . . . . ?
C47 C46 C51 C50 3.2(7) . . . . ?
C44 C46 C51 C50 -173.2(4) . . . . ?
N48 C49 C52 N53 4.9(6) . . . . ?
C50 C49 C52 N53 -172.2(5) . . . . ?
N48 C49 C52 C57 -176.5(5) . . . . ?
C50 C49 C52 C57 6.3(8) . . . . ?
C57 C52 N53 C54 0.4(7) . . . . ?
C49 C52 N53 C54 179.0(4) . . . . ?
C57 C52 N53 Fe 171.4(4) . . . . ?
C49 C52 N53 Fe -10.0(5) . . . . ?
N84 Fe N53 C54 126.1(9) . . . . ?
N48 Fe N53 C54 178.9(4) . . . . ?
N66 Fe N53 C54 -87.3(4) . . . . ?
N71 Fe N53 C54 -6.4(4) . . . . ?
N89 Fe N53 C54 86.1(4) . . . . ?
N84 Fe N53 C52 -43.9(11) . . . . ?
N48 Fe N53 C52 8.8(3) . . . . ?
N66 Fe N53 C52 102.6(3) . . . . ?
N71 Fe N53 C52 -176.5(3) . . . . ?
N89 Fe N53 C52 -84.0(3) . . . . ?
C52 N53 C54 C55 0.8(7) . . . . ?
Fe N53 C54 C55 -169.0(4) . . . . ?
N53 C54 C55 C56 -0.3(8) . . . . ?
N53 C54 C55 C58 177.6(5) . . . . ?
C54 C55 C56 C57 -1.4(9) . . . . ?
C58 C55 C56 C57 -179.1(6) . . . . ?
C55 C56 C57 C52 2.6(9) . . . . ?
N53 C52 C57 C56 -2.2(9) . . . . ?
C49 C52 C57 C56 179.4(5) . . . . ?
C54 C55 C58 O60 16.8(8) . . . . ?
C56 C55 C58 O60 -165.4(6) . . . . ?
C54 C55 C58 O59 -163.2(5) . . . . ?
C56 C55 C58 O59 14.6(8) . . . . ?
C19 C20 N61 C62 -102.9(4) . . . . ?
C15 C20 N61 C62 77.1(5) . . . . ?
C20 N61 C62 O63 -10.1(6) . . . . ?
C20 N61 C62 C64 171.5(3) . . . . ?
O63 C62 C64 C69 146.6(4) . . . . ?
N61 C62 C64 C69 -35.0(6) . . . . ?
O63 C62 C64 C65 -30.3(5) . . . . ?
N61 C62 C64 C65 148.2(4) . . . . ?
C69 C64 C65 N66 -3.9(6) . . . . ?
C62 C64 C65 N66 173.2(3) . . . . ?
C64 C65 N66 C67 -0.1(6) . . . . ?
C64 C65 N66 Fe -179.6(3) . . . . ?
N84 Fe N66 C65 78.4(3) . . . . ?
N53 Fe N66 C65 -96.8(3) . . . . ?
N48 Fe N66 C65 -15.5(3) . . . . ?
N71 Fe N66 C65 170.1(3) . . . . ?
N89 Fe N66 C65 138.6(10) . . . . ?
N84 Fe N66 C67 -101.2(3) . . . . ?
N53 Fe N66 C67 83.6(3) . . . . ?
N48 Fe N66 C67 164.9(3) . . . . ?
N71 Fe N66 C67 -9.4(3) . . . . ?
N89 Fe N66 C67 -41.0(12) . . . . ?
C65 N66 C67 C68 4.2(6) . . . . ?
Fe N66 C67 C68 -176.2(4) . . . . ?
C65 N66 C67 C70 -172.0(3) . . . . ?
Fe N66 C67 C70 7.6(4) . . . . ?
N66 C67 C68 C69 -4.2(7) . . . . ?
C70 C67 C68 C69 171.5(4) . . . . ?
C65 C64 C69 C68 3.7(6) . . . . ?
C62 C64 C69 C68 -173.0(4) . . . . ?
C67 C68 C69 C64 0.1(7) . . . . ?
N66 C67 C70 N71 0.3(5) . . . . ?
C68 C67 C70 N71 -175.7(4) . . . . ?
N66 C67 C70 C75 178.1(5) . . . . ?
C68 C67 C70 C75 2.0(8) . . . . ?
C75 C70 N71 C72 -3.8(7) . . . . ?
C67 C70 N71 C72 174.0(4) . . . . ?
C75 C70 N71 Fe 174.1(4) . . . . ?
C67 C70 N71 Fe -8.2(5) . . . . ?
N84 Fe N71 C72 -77.9(4) . . . . ?
N53 Fe N71 C72 95.7(4) . . . . ?
N48 Fe N71 C72 139.3(10) . . . . ?
N66 Fe N71 C72 -172.7(4) . . . . ?
N89 Fe N71 C72 3.1(4) . . . . ?
N84 Fe N71 C70 104.4(3) . . . . ?
N53 Fe N71 C70 -81.9(3) . . . . ?
N48 Fe N71 C70 -38.4(12) . . . . ?
N66 Fe N71 C70 9.7(3) . . . . ?
N89 Fe N71 C70 -174.5(3) . . . . ?
C70 N71 C72 C73 1.5(6) . . . . ?
Fe N71 C72 C73 -176.1(4) . . . . ?
N71 C72 C73 C74 1.7(8) . . . . ?
N71 C72 C73 C76 -175.6(5) . . . . ?
C72 C73 C74 C75 -2.7(9) . . . . ?
C76 C73 C74 C75 174.5(6) . . . . ?
N71 C70 C75 C74 2.8(9) . . . . ?
C67 C70 C75 C74 -174.7(5) . . . . ?
C73 C74 C75 C70 0.6(10) . . . . ?
C74 C73 C76 O77 5.6(10) . . . . ?
C72 C73 C76 O77 -177.2(6) . . . . ?
C74 C73 C76 O78 -176.3(6) . . . . ?
C72 C73 C76 O78 0.9(8) . . . . ?
C29 C34 N79 C80 75.7(5) . . . . ?
C33 C34 N79 C80 -102.4(4) . . . . ?
C34 N79 C80 O81 -7.3(6) . . . . ?
C34 N79 C80 C82 172.7(3) . . . . ?
O81 C80 C82 C87 141.7(4) . . . . ?
N79 C80 C82 C87 -38.3(6) . . . . ?
O81 C80 C82 C83 -35.5(5) . . . . ?
N79 C80 C82 C83 144.5(4) . . . . ?
C87 C82 C83 N84 -3.7(6) . . . . ?
C80 C82 C83 N84 173.7(4) . . . . ?
C82 C83 N84 C85 0.3(6) . . . . ?
C82 C83 N84 Fe -177.5(3) . . . . ?
N53 Fe N84 C83 132.0(9) . . . . ?
N48 Fe N84 C83 80.0(3) . . . . ?
N66 Fe N84 C83 -14.4(3) . . . . ?
N71 Fe N84 C83 -95.4(3) . . . . ?
N89 Fe N84 C83 172.7(3) . . . . ?
N53 Fe N84 C85 -45.8(11) . . . . ?
N48 Fe N84 C85 -97.8(3) . . . . ?
N66 Fe N84 C85 167.8(3) . . . . ?
N71 Fe N84 C85 86.8(3) . . . . ?
N89 Fe N84 C85 -5.2(3) . . . . ?
C83 N84 C85 C86 3.5(6) . . . . ?
Fe N84 C85 C86 -178.5(3) . . . . ?
C83 N84 C85 C88 -174.7(3) . . . . ?
Fe N84 C85 C88 3.3(4) . . . . ?
N84 C85 C86 C87 -3.9(7) . . . . ?
C88 C85 C86 C87 174.2(4) . . . . ?
C85 C86 C87 C82 0.4(7) . . . . ?
C83 C82 C87 C86 3.2(6) . . . . ?
C80 C82 C87 C86 -173.8(4) . . . . ?
N84 C85 C88 N89 2.0(5) . . . . ?
C86 C85 C88 N89 -176.2(4) . . . . ?
N84 C85 C88 C93 -176.9(5) . . . . ?
C86 C85 C88 C93 4.9(7) . . . . ?
C93 C88 N89 C90 -2.9(7) . . . . ?
C85 C88 N89 C90 178.2(4) . . . . ?
C93 C88 N89 Fe 172.6(4) . . . . ?
C85 C88 N89 Fe -6.3(5) . . . . ?
N84 Fe N89 C90 -178.6(4) . . . . ?
N53 Fe N89 C90 -4.2(4) . . . . ?
N48 Fe N89 C90 -85.5(4) . . . . ?
N66 Fe N89 C90 120.3(10) . . . . ?
N71 Fe N89 C90 89.2(4) . . . . ?
N84 Fe N89 C88 6.3(3) . . . . ?
N53 Fe N89 C88 -179.3(3) . . . . ?
N48 Fe N89 C88 99.4(3) . . . . ?
N66 Fe N89 C88 -54.7(12) . . . . ?
N71 Fe N89 C88 -85.9(3) . . . . ?
C88 N89 C90 C91 3.7(7) . . . . ?
Fe N89 C90 C91 -171.2(4) . . . . ?
N89 C90 C91 C92 -2.9(8) . . . . ?
N89 C90 C91 C94 179.2(5) . . . . ?
C90 C91 C92 C93 1.1(9) . . . . ?
C94 C91 C92 C93 178.9(6) . . . . ?
N89 C88 C93 C92 1.3(8) . . . . ?
C85 C88 C93 C92 -180.0(5) . . . . ?
C91 C92 C93 C88 -0.3(9) . . . . ?
C90 C91 C94 O95 169.8(7) . . . . ?
C92 C91 C94 O95 -8.1(10) . . . . ?
C90 C91 C94 O96 -6.7(9) . . . . ?
C92 C91 C94 O96 175.5(6) . . . . ?
